data_7235149
loop_
_publ_author_name
'K. S. Asha'
'Arthur C. Reber'
'N. Ahmed'
'R. Nath'
'Shiv N. Khanna'
'Sukhendu Mandal'

_publ_section_title
;
 The effect of substituted benzene dicarboxylic acid linkers on the
 optical band gap energy and magnetic coupling in manganese trimer metal
 organic frameworks
;
_journal_name_full 'Journal of Materials Chemistry C'
_journal_page_first 539
_journal_page_last 548
_journal_paper_doi 10.1039/C6TC03577A
_journal_volume 5
_journal_year 2017
_chemical_formula_sum 'C36 H6 Br6 Mn3 N4 O16'
_chemical_formula_weight 1394.73
_space_group_IT_number 2
_space_group_name_Hall '-P 1'
_space_group_name_H-M_alt 'P -1'
_symmetry_cell_setting triclinic
_symmetry_space_group_name_H-M 'P -1'
_atom_sites_solution_hydrogens geom
_atom_sites_solution_primary direct
_atom_sites_solution_secondary difmap
_cell_angle_alpha 71.720(3)
_cell_angle_beta 85.721(4)
_cell_angle_gamma 84.763(4)
_cell_formula_units_Z 2
_cell_length_a 9.9807(10)
_cell_length_b 15.3744(17)
_cell_length_c 15.5563(17)
_cell_measurement_reflns_used 8881
_cell_measurement_temperature 298(2)
_cell_measurement_theta_max 26.37
_cell_measurement_theta_min 1.38
_cell_volume 2254.5(4)
_computing_structure_refinement 'SHELXL-97 (Sheldrick, 2008)'
_diffrn_ambient_temperature 298(2)
_diffrn_measured_fraction_theta_full 0.963
_diffrn_measured_fraction_theta_max 0.963
_diffrn_measurement_device_type 'CCD area detector'
_diffrn_measurement_method 'phi and omega scans'
_diffrn_radiation_monochromator graphite
_diffrn_radiation_source 'fine-focus sealed tube'
_diffrn_radiation_type MoK\a
_diffrn_radiation_wavelength 0.71073
_diffrn_reflns_av_R_equivalents 0.0790
_diffrn_reflns_av_sigmaI/netI 0.1033
_diffrn_reflns_limit_h_max 10
_diffrn_reflns_limit_h_min -12
_diffrn_reflns_limit_k_max 19
_diffrn_reflns_limit_k_min -19
_diffrn_reflns_limit_l_max 19
_diffrn_reflns_limit_l_min -19
_diffrn_reflns_number 33859
_diffrn_reflns_theta_full 26.37
_diffrn_reflns_theta_max 26.37
_diffrn_reflns_theta_min 1.38
_exptl_absorpt_coefficient_mu 6.217
_exptl_absorpt_correction_T_max 0.5753
_exptl_absorpt_correction_T_min 0.3695
_exptl_absorpt_process_details SADABS
_exptl_crystal_colour colorless
_exptl_crystal_density_diffrn 2.055
_exptl_crystal_density_method 'not measured'
_exptl_crystal_description flake
_exptl_crystal_F_000 1326
_exptl_crystal_size_max 0.20
_exptl_crystal_size_mid 0.20
_exptl_crystal_size_min 0.10
_refine_diff_density_max 3.311
_refine_diff_density_min -1.936
_refine_diff_density_rms 0.382
_refine_ls_extinction_coef 0.057(5)
_refine_ls_extinction_expression Fc^*^=kFc[1+0.001xFc^2^\l^3^/sin(2\q)]^-1/4^
_refine_ls_extinction_method SHELXL
_refine_ls_goodness_of_fit_ref 1.316
_refine_ls_hydrogen_treatment mixed
_refine_ls_matrix_type full
_refine_ls_number_parameters 590
_refine_ls_number_reflns 8881
_refine_ls_number_restraints 0
_refine_ls_restrained_S_all 1.316
_refine_ls_R_factor_all 0.1996
_refine_ls_R_factor_gt 0.1386
_refine_ls_shift/su_max 0.020
_refine_ls_shift/su_mean 0.001
_refine_ls_structure_factor_coef Fsqd
_refine_ls_weighting_details 'calc w=1/[\s^2^(Fo^2^)+(0.2000P)^2^+0.0000P] where P=(Fo^2^+2Fc^2^)/3'
_refine_ls_weighting_scheme calc
_refine_ls_wR_factor_gt 0.3350
_refine_ls_wR_factor_ref 0.3787
_reflns_number_gt 5244
_reflns_number_total 8881
_reflns_threshold_expression >2\s(I)
_cod_data_source_file J-Mater-Chem-C-2017-5-539.cif
_cod_data_source_block compound4_Br
_cod_depositor_comments
;
The following automatic conversions were performed:

data item '_symmetry_cell_setting' value 'Triclinic' was changed to
'triclinic' in accordance with the built-in table derived from the
CIF Core dictionary named 'cif_core.dic' version 2.4.5 last updated
on 2014-11-21.

Automatic conversion script
Id: cif_fix_values 6909 2019-04-08 15:41:33Z antanas 
;
_cod_original_sg_symbol_H-M P-1
_cod_database_code 7235149

loop_
_symmetry_equiv_pos_as_xyz
'x, y, z'
'-x, -y, -z'

loop_
_atom_site_label
_atom_site_type_symbol
_atom_site_fract_x
_atom_site_fract_y
_atom_site_fract_z
_atom_site_U_iso_or_equiv
_atom_site_adp_type
_atom_site_occupancy
_atom_site_symmetry_multiplicity
_atom_site_calc_flag
_atom_site_refinement_flags
_atom_site_disorder_assembly
_atom_site_disorder_group
Br1 Br 0.4499(4) 1.0085(2) 0.0896(2) 0.1311(13) Uani 1 1 d . . .
Br2 Br 0.1931(8) 0.4985(4) 0.5958(4) 0.227(3) Uani 1 1 d . . .
Br3 Br 0.3030(4) 0.6304(2) 0.46313(15) 0.1219(13) Uani 1 1 d . . .
Br4 Br 0.2725(4) 1.1166(2) -0.0364(2) 0.1286(13) Uani 1 1 d . . .
Br5 Br 1.0083(2) 0.76948(15) 0.59525(16) 0.0798(7) Uani 1 1 d . . .
Br6 Br 0.4669(2) 0.73177(16) 0.91789(18) 0.0859(8) Uani 1 1 d . . .
Mn1 Mn 0.62133(16) 0.85439(11) 0.36165(11) 0.0191(5) Uani 1 1 d . . .
Mn2 Mn 0.5000 1.0000 0.5000 0.0142(5) Uani 1 2 d S . .
Mn3 Mn -0.04465(16) 0.36162(11) 0.85610(11) 0.0196(5) Uani 1 1 d . . .
Mn4 Mn 0.0000 0.5000 1.0000 0.0153(6) Uani 1 2 d S . .
O1 O 0.4669(8) 0.9429(5) 0.2894(6) 0.0297(19) Uani 1 1 d . . .
O2 O 0.3917(12) 1.0208(10) 0.3811(8) 0.071(4) Uani 1 1 d . . .
O3 O 0.4470(14) 0.8608(7) 0.5557(9) 0.071(4) Uani 1 1 d . . .
O4 O 0.4988(9) 0.7722(6) 0.4666(6) 0.033(2) Uani 1 1 d . . .
O5 O 0.6779(7) 0.9552(5) 0.4301(5) 0.0240(17) Uani 1 1 d . . .
O6 O 0.7620(10) 0.9269(8) 0.2487(6) 0.051(3) Uani 1 1 d . . .
O7 O 0.6591(14) 0.7384(10) 0.3183(10) 0.081(4) Uani 1 1 d . . .
O8 O 0.8127(8) 0.8311(6) 0.4467(6) 0.0311(19) Uani 1 1 d . . .
O9 O 0.1346(13) 0.5255(10) 0.8840(7) 0.072(4) Uani 1 1 d . . .
O10 O 0.1032(9) 0.4518(5) 0.7885(5) 0.0297(19) Uani 1 1 d . . .
O11 O 0.0623(9) 1.2728(5) -0.0361(6) 0.033(2) Uani 1 1 d . . .
O12 O -0.0795(15) 0.6372(7) 0.9492(9) 0.082(5) Uani 1 1 d . . .
O13 O 0.1484(7) 0.5405(6) 1.0741(5) 0.0256(17) Uani 1 1 d . . .
O14 O -0.1787(10) 0.4407(10) 0.7436(6) 0.061(4) Uani 1 1 d . . .
O15 O -0.0031(12) 0.2678(11) 0.7856(11) 0.080(4) Uani 1 1 d . . .
O16 O 0.2525(8) 0.6629(6) 1.0667(6) 0.033(2) Uani 1 1 d . . .
N1 N -0.1284(13) 0.1889(10) 0.7250(10) 0.055(4) Uani 1 1 d . . .
N2 N -0.199(2) 0.5679(11) 0.6159(13) 0.084(6) Uani 1 1 d . . .
N3 N 0.5702(14) 0.6684(12) 0.2313(12) 0.071(5) Uani 1 1 d . . .
N4 N 0.8192(16) 1.0574(12) 0.1447(12) 0.083(6) Uani 1 1 d . . .
C1 C 0.4005(11) 1.0094(9) 0.3093(8) 0.028(3) Uani 1 1 d . . .
C2 C 0.3243(12) 1.0803(8) 0.2341(8) 0.030(3) Uani 1 1 d . . .
C3 C 0.3306(13) 1.0768(9) 0.1438(8) 0.033(3) Uani 1 1 d . . .
C4 C 0.2595(15) 1.1439(10) 0.0785(9) 0.040(3) Uani 1 1 d . . .
C5 C 0.1789(14) 1.2126(8) 0.1018(9) 0.037(3) Uani 1 1 d . . .
C6 C 0.2488(16) 1.1474(10) 0.2552(10) 0.048(4) Uani 1 1 d . . .
H6 H 0.2423 1.1476 0.3150 0.058 Uiso 1 1 calc R . .
C7 C 0.1028(15) 1.2907(9) 0.0308(10) 0.041(3) Uani 1 1 d . . .
C8 C 0.4406(14) 0.7895(8) 0.5301(10) 0.038(3) Uani 1 1 d . . .
C9 C 0.3645(14) 0.7161(8) 0.5995(10) 0.042(4) Uani 1 1 d . . .
C10 C 0.3515(14) 0.7171(9) 0.6914(8) 0.036(3) Uani 1 1 d . . .
H10 H 0.3911 0.7623 0.7067 0.043 Uiso 1 1 calc R . .
C11 C 0.2808(14) 0.6520(10) 0.7590(9) 0.039(3) Uani 1 1 d . . .
H11 H 0.2722 0.6547 0.8181 0.047 Uiso 1 1 calc R . .
C12 C 0.2233(13) 0.5830(9) 0.7362(8) 0.033(3) Uani 1 1 d . . .
C13 C 0.2408(14) 0.5783(9) 0.6475(8) 0.036(3) Uani 1 1 d . . .
C14 C 0.3007(15) 0.6493(9) 0.5804(8) 0.038(3) Uani 1 1 d . . .
C15 C 0.1487(12) 0.5164(9) 0.8088(7) 0.029(3) Uani 1 1 d . . .
C16 C 0.7890(12) 0.9064(9) 0.4547(8) 0.029(3) Uani 1 1 d . . .
C17 C 0.8963(10) 0.9535(8) 0.4816(7) 0.021(2) Uani 1 1 d . . .
C18 C 0.8928(11) 1.0479(9) 0.4501(8) 0.028(3) Uani 1 1 d . . .
H18 H 0.8209 1.0814 0.4170 0.034 Uiso 1 1 calc R . .
C19 C 1.0008(13) 0.9058(8) 0.5319(10) 0.035(3) Uani 1 1 d . . .
C20 C 0.7560(19) 0.9954(17) 0.2054(18) 0.105(10) Uani 1 1 d . . .
C21 C 0.805(4) 1.125(3) 0.063(7) 0.51(9) Uani 1 1 d . . .
C22 C 0.938(6) 0.995(6) 0.122(5) 0.50(9) Uani 1 1 d . . .
C23 C 0.612(4) 0.7019(15) 0.288(2) 0.18(2) Uani 1 1 d . . .
C24 C 0.488(3) 0.590(4) 0.272(5) 0.26(4) Uani 1 1 d . . .
C25 C 0.581(3) 0.660(4) 0.132(2) 0.18(2) Uani 1 1 d . . .
C26 C -0.143(2) 0.4879(12) 0.6714(15) 0.073(6) Uani 1 1 d . . .
C27 C -0.294(5) 0.580(11) 0.643(4) 0.83(17) Uani 1 1 d . . .
C28 C -0.111(7) 0.621(3) 0.534(4) 0.37(5) Uani 1 1 d . . .
C29 C -0.0188(15) 0.2269(10) 0.7274(11) 0.045(3) Uani 1 1 d . . .
C30 C -0.320(8) 0.044(7) 0.890(5) 0.57(11) Uani 1 1 d . . .
C31 C -0.148(2) 0.144(2) 0.657(2) 0.114(11) Uani 1 1 d . . .
C32 C 0.2540(11) 0.5883(8) 1.0551(7) 0.020(2) Uani 1 1 d . . .
C34 C 0.3791(11) 0.5466(8) 1.0210(7) 0.024(2) Uani 1 1 d . . .
C35 C 0.3975(12) 0.4476(9) 1.0501(8) 0.029(3) Uani 1 1 d . . .
H35 H 0.3287 0.4128 1.0834 0.034 Uiso 1 1 calc R . .
C36 C 0.4848(12) 0.5953(9) 0.9713(8) 0.030(3) Uani 1 1 d . . .
C37 C 0.8251(15) 0.7785(10) 0.8137(11) 0.047(4) Uani 1 1 d . . .
H37 H 0.8715 0.7288 0.8000 0.056 Uiso 1 1 calc R . .

loop_
_atom_site_aniso_label
_atom_site_aniso_U_11
_atom_site_aniso_U_22
_atom_site_aniso_U_33
_atom_site_aniso_U_23
_atom_site_aniso_U_13
_atom_site_aniso_U_12
Br1 0.175(3) 0.120(2) 0.0870(19) -0.0264(17) -0.028(2) 0.045(2)
Br2 0.343(8) 0.214(6) 0.141(4) -0.064(4) 0.040(5) -0.120(6)
Br3 0.198(3) 0.131(2) 0.0578(13) -0.0425(14) 0.0463(16) -0.116(2)
Br4 0.186(3) 0.119(2) 0.0867(19) -0.0475(17) -0.048(2) 0.050(2)
Br5 0.0749(14) 0.0734(14) 0.0881(16) -0.0170(11) -0.0146(11) -0.0089(10)
Br6 0.0773(15) 0.0727(14) 0.1042(18) -0.0212(12) 0.0056(12) -0.0178(11)
Mn1 0.0183(9) 0.0230(9) 0.0173(8) -0.0072(6) -0.0020(6) -0.0038(6)
Mn2 0.0173(11) 0.0119(10) 0.0133(10) -0.0025(8) -0.0012(8) -0.0043(8)
Mn3 0.0217(9) 0.0204(9) 0.0191(9) -0.0081(7) -0.0016(6) -0.0062(6)
Mn4 0.0214(12) 0.0127(11) 0.0106(10) -0.0001(8) -0.0024(8) -0.0061(8)
O1 0.031(4) 0.025(4) 0.030(4) -0.001(3) -0.018(4) 0.002(4)
O2 0.060(7) 0.106(10) 0.043(6) -0.028(6) -0.031(5) 0.053(7)
O3 0.097(9) 0.027(5) 0.088(9) -0.018(6) 0.028(7) -0.021(6)
O4 0.039(5) 0.026(4) 0.030(5) 0.002(4) 0.001(4) -0.014(4)
O5 0.011(4) 0.036(5) 0.031(4) -0.018(4) -0.006(3) -0.001(3)
O6 0.042(6) 0.063(7) 0.028(5) 0.007(5) 0.021(4) -0.005(5)
O7 0.087(9) 0.089(10) 0.103(11) -0.087(9) 0.029(8) -0.022(8)
O8 0.025(4) 0.023(4) 0.042(5) -0.006(4) -0.002(4) -0.005(3)
O9 0.075(8) 0.114(10) 0.041(6) -0.032(6) 0.020(5) -0.078(8)
O10 0.040(5) 0.026(4) 0.015(4) 0.004(3) 0.007(3) -0.004(4)
O11 0.039(5) 0.021(4) 0.036(5) -0.005(4) -0.002(4) 0.002(4)
O12 0.140(12) 0.018(5) 0.095(10) -0.019(5) -0.090(9) 0.029(6)
O13 0.019(4) 0.035(5) 0.029(4) -0.017(4) 0.001(3) -0.006(3)
O14 0.037(6) 0.127(11) 0.014(5) -0.020(6) -0.012(4) 0.017(6)
O15 0.054(7) 0.113(11) 0.115(11) -0.097(10) -0.013(7) 0.001(7)
O16 0.025(4) 0.034(5) 0.043(5) -0.016(4) 0.004(4) -0.006(4)
N1 0.043(7) 0.075(9) 0.066(9) -0.052(8) 0.005(6) -0.003(7)
N2 0.103(13) 0.051(9) 0.092(13) -0.009(8) -0.059(11) 0.017(9)
N3 0.048(8) 0.093(12) 0.108(13) -0.074(11) -0.005(8) -0.027(8)
N4 0.058(10) 0.073(11) 0.091(13) 0.009(9) 0.039(9) -0.021(8)
C1 0.018(6) 0.044(7) 0.020(6) -0.009(5) -0.010(4) 0.006(5)
C2 0.036(7) 0.025(6) 0.024(6) 0.003(5) -0.008(5) 0.002(5)
C3 0.041(7) 0.038(7) 0.023(6) -0.013(5) -0.015(5) -0.004(6)
C4 0.050(8) 0.039(8) 0.022(6) -0.002(5) 0.000(6) 0.004(6)
C5 0.052(8) 0.018(6) 0.039(7) -0.002(5) -0.024(6) -0.002(6)
C6 0.058(9) 0.051(9) 0.036(8) -0.015(7) -0.024(7) 0.018(7)
C7 0.049(8) 0.020(6) 0.045(8) 0.005(6) -0.015(7) -0.004(6)
C8 0.040(8) 0.015(6) 0.049(8) 0.000(6) 0.009(6) -0.007(5)
C9 0.048(8) 0.013(6) 0.056(9) -0.004(6) 0.026(7) -0.008(5)
C10 0.048(8) 0.033(7) 0.026(6) -0.005(5) 0.001(6) -0.024(6)
C11 0.041(8) 0.048(8) 0.029(7) -0.013(6) 0.012(6) -0.020(6)
C12 0.039(7) 0.034(7) 0.021(6) 0.000(5) 0.002(5) -0.008(6)
C13 0.047(8) 0.043(8) 0.016(6) -0.003(5) 0.008(5) -0.019(6)
C14 0.063(9) 0.039(7) 0.019(6) -0.013(5) 0.006(6) -0.024(7)
C15 0.027(6) 0.048(8) 0.016(6) -0.016(5) 0.011(5) -0.018(5)
C16 0.023(6) 0.051(8) 0.019(6) -0.016(5) 0.005(5) -0.022(6)
C17 0.013(5) 0.029(6) 0.022(5) -0.009(5) -0.004(4) 0.001(4)
C18 0.014(5) 0.053(8) 0.026(6) -0.023(6) -0.006(4) -0.007(5)
C19 0.037(7) 0.025(6) 0.050(8) -0.018(6) -0.007(6) -0.014(5)
C20 0.039(11) 0.099(17) 0.12(2) 0.051(16) 0.007(11) -0.026(10)
C21 0.08(2) 0.15(4) 1.0(2) 0.29(8) -0.06(5) -0.05(2)
C22 0.28(6) 0.53(12) 0.32(8) 0.24(8) 0.23(6) 0.33(8)
C23 0.35(5) 0.043(12) 0.18(3) -0.023(15) -0.23(4) 0.00(2)
C24 0.07(2) 0.24(5) 0.36(8) 0.09(5) 0.00(3) -0.02(3)
C25 0.10(2) 0.35(6) 0.12(2) -0.13(3) -0.022(18) 0.11(3)
C26 0.081(13) 0.043(10) 0.081(14) 0.011(9) -0.054(11) 0.004(9)
C27 0.08(3) 1.8(4) 0.16(5) 0.38(12) 0.06(3) 0.05(8)
C28 0.45(9) 0.17(4) 0.27(6) 0.20(5) 0.12(6) 0.13(5)
C29 0.046(8) 0.038(8) 0.059(9) -0.025(7) -0.006(7) -0.008(6)
C30 0.36(9) 0.63(14) 0.28(7) 0.32(9) 0.28(7) 0.30(10)
C31 0.071(14) 0.19(3) 0.15(2) -0.15(2) 0.040(15) -0.056(16)
C32 0.018(5) 0.026(6) 0.018(5) -0.010(4) 0.004(4) 0.000(4)
C34 0.022(6) 0.032(6) 0.017(5) -0.010(5) 0.004(4) -0.003(5)
C35 0.021(6) 0.039(7) 0.028(6) -0.012(5) 0.002(5) -0.008(5)
C36 0.026(6) 0.039(7) 0.026(6) -0.011(5) 0.005(5) -0.006(5)
C37 0.051(9) 0.035(8) 0.054(9) -0.011(7) -0.026(7) 0.006(6)

loop_
_atom_type_symbol
_atom_type_description
_atom_type_scat_dispersion_real
_atom_type_scat_dispersion_imag
_atom_type_scat_source
C C 0.0033 0.0016 'International Tables Vol C Tables 4.2.6.8 and 6.1.1.4'
H H 0.0000 0.0000 'International Tables Vol C Tables 4.2.6.8 and 6.1.1.4'
N N 0.0061 0.0033 'International Tables Vol C Tables 4.2.6.8 and 6.1.1.4'
O O 0.0106 0.0060 'International Tables Vol C Tables 4.2.6.8 and 6.1.1.4'
Mn Mn 0.3368 0.7283 'International Tables Vol C Tables 4.2.6.8 and 6.1.1.4'
Br Br -0.2901 2.4595 'International Tables Vol C Tables 4.2.6.8 and 6.1.1.4'

loop_
_geom_angle_atom_site_label_1
_geom_angle_atom_site_label_2
_geom_angle_atom_site_label_3
_geom_angle
_geom_angle_site_symmetry_1
_geom_angle_site_symmetry_3
C30 Br1 C3 76(4) 2_566 .
C30 Br1 Br4 75.5(19) 2_566 .
C3 Br1 Br4 70.5(4) . .
C13 Br2 Br3 74.4(4) . .
C14 Br3 Br2 66.4(4) . .
C4 Br4 Br1 65.9(4) . .
O7 Mn1 O1 110.9(5) . .
O7 Mn1 O4 86.0(5) . .
O1 Mn1 O4 97.6(3) . .
O7 Mn1 O6 88.0(5) . .
O1 Mn1 O6 86.5(4) . .
O4 Mn1 O6 173.6(4) . .
O7 Mn1 O5 153.2(5) . .
O1 Mn1 O5 94.4(3) . .
O4 Mn1 O5 99.7(3) . .
O6 Mn1 O5 84.8(4) . .
O7 Mn1 O8 96.8(5) . .
O1 Mn1 O8 149.9(3) . .
O4 Mn1 O8 95.8(3) . .
O6 Mn1 O8 82.8(3) . .
O5 Mn1 O8 56.7(3) . .
O7 Mn1 C16 123.7(5) . .
O1 Mn1 C16 123.0(4) . .
O4 Mn1 C16 101.2(3) . .
O6 Mn1 C16 80.5(4) . .
O5 Mn1 C16 29.5(4) . .
O8 Mn1 C16 27.3(4) . .
O2 Mn2 O2 180.000(3) 2_676 .
O2 Mn2 O3 92.4(6) 2_676 2_676
O2 Mn2 O3 87.6(6) . 2_676
O2 Mn2 O3 87.6(6) 2_676 .
O2 Mn2 O3 92.4(6) . .
O3 Mn2 O3 180.000(3) 2_676 .
O2 Mn2 O5 91.5(4) 2_676 .
O2 Mn2 O5 88.5(3) . .
O3 Mn2 O5 89.8(4) 2_676 .
O3 Mn2 O5 90.2(4) . .
O2 Mn2 O5 88.5(3) 2_676 2_676
O2 Mn2 O5 91.5(3) . 2_676
O3 Mn2 O5 90.2(4) 2_676 2_676
O3 Mn2 O5 89.8(4) . 2_676
O5 Mn2 O5 180.000(2) . 2_676
O15 Mn3 O11 89.3(5) . 1_546
O15 Mn3 O10 97.0(5) . .
O11 Mn3 O10 101.1(3) 1_546 .
O15 Mn3 O14 86.8(5) . .
O11 Mn3 O14 171.9(4) 1_546 .
O10 Mn3 O14 86.4(4) . .
O15 Mn3 O13 164.3(4) . 2_567
O11 Mn3 O13 99.5(3) 1_546 2_567
O10 Mn3 O13 94.0(3) . 2_567
O14 Mn3 O13 82.8(4) . 2_567
O15 Mn3 O16 109.3(4) . 2_567
O11 Mn3 O16 94.0(3) 1_546 2_567
O10 Mn3 O16 149.8(3) . 2_567
O14 Mn3 O16 80.6(4) . 2_567
O13 Mn3 O16 57.4(3) 2_567 2_567
O15 Mn3 C32 135.8(4) . 2_567
O11 Mn3 C32 100.2(3) 1_546 2_567
O10 Mn3 C32 122.7(3) . 2_567
O14 Mn3 C32 77.9(3) . 2_567
O13 Mn3 C32 29.9(3) 2_567 2_567
O16 Mn3 C32 27.7(3) 2_567 2_567
O12 Mn4 O12 180.0(8) 2_567 .
O12 Mn4 O9 88.0(6) 2_567 2_567
O12 Mn4 O9 92.0(6) . 2_567
O12 Mn4 O9 92.0(6) 2_567 .
O12 Mn4 O9 88.0(6) . .
O9 Mn4 O9 180.000(2) 2_567 .
O12 Mn4 O13 89.0(4) 2_567 .
O12 Mn4 O13 91.0(4) . .
O9 Mn4 O13 89.9(3) 2_567 .
O9 Mn4 O13 90.1(3) . .
O12 Mn4 O13 91.0(4) 2_567 2_567
O12 Mn4 O13 89.0(4) . 2_567
O9 Mn4 O13 90.1(3) 2_567 2_567
O9 Mn4 O13 89.9(3) . 2_567
O13 Mn4 O13 180.0(4) . 2_567
C1 O1 Mn1 127.6(7) . .
C1 O2 Mn2 142.7(9) . .
C8 O3 Mn2 139.1(10) . .
C8 O4 Mn1 129.5(8) . .
C16 O5 Mn2 135.4(7) . .
C16 O5 Mn1 90.6(7) . .
Mn2 O5 Mn1 109.7(3) . .
C20 O6 Mn1 130.2(15) . .
C23 O7 Mn1 139(3) . .
C16 O8 Mn1 89.3(7) . .
C15 O9 Mn4 141.8(8) . .
C15 O10 Mn3 130.2(7) . .
C7 O11 Mn3 127.7(8) . 1_564
C7 O12 Mn4 142.6(10) 2_576 .
C32 O13 Mn4 137.6(7) . .
C32 O13 Mn3 90.2(6) . 2_567
Mn4 O13 Mn3 108.7(3) . 2_567
C26 O14 Mn3 126.0(11) . .
C29 O15 Mn3 157.5(12) . .
C32 O16 Mn3 89.6(6) . 2_567
C29 N1 C31 122.6(14) . .
C27 N2 C26 108(5) . .
C27 N2 C28 135(6) . .
C26 N2 C28 117(3) . .
C23 N3 C24 114(4) . .
C23 N3 C25 149(3) . .
C24 N3 C25 96(4) . .
C20 N4 C21 143(2) . .
C20 N4 C22 99(3) . .
C21 N4 C22 102(4) . .
O2 C1 O1 125.9(11) . .
O2 C1 C2 116.7(12) . .
O1 C1 C2 117.4(10) . .
C6 C2 C3 119.6(11) . .
C6 C2 C1 117.9(12) . .
C3 C2 C1 122.5(11) . .
C4 C3 C2 119.6(12) . .
C4 C3 Br1 110.0(9) . .
C2 C3 Br1 129.1(9) . .
C3 C4 C5 120.3(12) . .
C3 C4 Br4 111.0(10) . .
C5 C4 Br4 128.2(10) . .
C37 C5 C4 122.2(12) 2_676 .
C37 C5 C7 115.4(13) 2_676 .
C4 C5 C7 122.0(12) . .
C2 C6 C37 122.1(14) . 2_676
O12 C7 O11 127.4(12) 2_576 .
O12 C7 C5 114.6(13) 2_576 .
O11 C7 C5 117.7(12) . .
O4 C8 O3 128.1(12) . .
O4 C8 C9 119.3(12) . .
O3 C8 C9 111.9(13) . .
C14 C9 C10 116.4(11) . .
C14 C9 C8 124.7(13) . .
C10 C9 C8 118.9(12) . .
C11 C10 C9 122.0(12) . .
C12 C11 C10 118.9(12) . .
C11 C12 C13 119.8(11) . .
C11 C12 C15 117.4(11) . .
C13 C12 C15 122.8(12) . .
C14 C13 C12 119.2(12) . .
C14 C13 Br2 108.1(9) . .
C12 C13 Br2 132.6(10) . .
C9 C14 C13 122.8(12) . .
C9 C14 Br3 125.5(10) . .
C13 C14 Br3 111.2(9) . .
O9 C15 O10 123.7(11) . .
O9 C15 C12 119.5(11) . .
O10 C15 C12 116.8(10) . .
O8 C16 O5 122.6(10) . .
O8 C16 C17 120.6(11) . .
O5 C16 C17 116.3(11) . .
O8 C16 Mn1 63.3(6) . .
O5 C16 Mn1 59.9(5) . .
C17 C16 Mn1 163.6(8) . .
C19 C17 C18 119.2(10) . .
C19 C17 C16 122.1(11) . .
C18 C17 C16 118.6(10) . .
C17 C18 C19 119.9(11) . 2_776
C17 C19 C18 121.0(11) . 2_776
C17 C19 Br5 123.6(9) . .
C18 C19 Br5 115.2(10) 2_776 .
O6 C20 N4 145(2) . .
O7 C23 N3 164(5) . .
O14 C26 N2 131(2) . .
O14 C26 C27 101.2(19) . .
N2 C26 C27 30.4(17) . .
N2 C27 C26 42(4) . .
O15 C29 N1 122.6(15) . .
O16 C32 O13 121.8(10) . .
O16 C32 C34 120.8(10) . .
O13 C32 C34 117.4(9) . .
O16 C32 Mn3 62.6(6) . 2_567
O13 C32 Mn3 59.8(5) . 2_567
C34 C32 Mn3 169.2(8) . 2_567
C36 C34 C35 117.6(10) . .
C36 C34 C32 125.0(11) . .
C35 C34 C32 117.0(10) . .
C36 C35 C34 120.3(11) 2_667 .
C35 C36 C34 122.1(12) 2_667 .
C35 C36 Br6 116.0(9) 2_667 .
C34 C36 Br6 121.7(9) . .
C5 C37 C6 116.0(14) 2_676 2_676

loop_
_geom_bond_atom_site_label_1
_geom_bond_atom_site_label_2
_geom_bond_distance
_geom_bond_site_symmetry_2
Br1 C30 1.55(11) 2_566
Br1 C3 1.847(14) .
Br1 Br4 2.770(4) .
Br2 C13 1.777(14) .
Br2 Br3 2.649(6) .
Br3 C14 1.933(12) .
Br4 C4 1.953(14) .
Br5 C19 2.015(13) .
Br6 C36 1.996(13) .
Mn1 O7 2.091(11) .
Mn1 O1 2.099(7) .
Mn1 O4 2.109(8) .
Mn1 O6 2.234(9) .
Mn1 O5 2.266(8) .
Mn1 O8 2.342(8) .
Mn1 C16 2.620(11) .
Mn2 O2 2.134(10) 2_676
Mn2 O2 2.134(10) .
Mn2 O3 2.141(10) 2_676
Mn2 O3 2.141(10) .
Mn2 O5 2.184(7) .
Mn2 O5 2.184(7) 2_676
Mn3 O15 2.067(11) .
Mn3 O11 2.093(8) 1_546
Mn3 O10 2.106(8) .
Mn3 O14 2.247(9) .
Mn3 O13 2.257(8) 2_567
Mn3 O16 2.318(8) 2_567
Mn3 C32 2.610(11) 2_567
Mn4 O12 2.108(9) 2_567
Mn4 O12 2.108(9) .
Mn4 O9 2.123(10) 2_567
Mn4 O9 2.123(10) .
Mn4 O13 2.187(7) .
Mn4 O13 2.187(7) 2_567
O1 C1 1.274(15) .
O2 C1 1.181(16) .
O3 C8 1.287(18) .
O4 C8 1.199(17) .
O5 C16 1.292(15) .
O6 C20 1.06(2) .
O7 C23 1.00(2) .
O8 C16 1.203(15) .
O9 C15 1.217(15) .
O10 C15 1.261(14) .
O11 C7 1.258(17) .
O11 Mn3 2.093(8) 1_564
O12 C7 1.241(18) 2_576
O13 C32 1.302(13) .
O13 Mn3 2.257(8) 2_567
O14 C26 1.18(2) .
O15 C29 1.279(19) .
O16 C32 1.214(14) .
O16 Mn3 2.318(8) 2_567
N1 C29 1.295(19) .
N1 C31 1.48(2) .
N2 C27 1.04(6) .
N2 C26 1.36(2) .
N2 C28 1.54(5) .
N3 C23 1.27(2) .
N3 C24 1.46(5) .
N3 C25 1.58(3) .
N4 C20 1.29(2) .
N4 C21 1.37(7) .
N4 C22 1.55(5) .
C1 C2 1.522(15) .
C2 C6 1.33(2) .
C2 C3 1.418(17) .
C3 C4 1.384(18) .
C4 C5 1.39(2) .
C5 C37 1.36(2) 2_676
C5 C7 1.538(17) .
C6 C37 1.479(19) 2_676
C7 O12 1.241(18) 2_576
C8 C9 1.511(16) .
C9 C14 1.375(19) .
C9 C10 1.43(2) .
C10 C11 1.402(17) .
C11 C12 1.400(19) .
C12 C13 1.401(18) .
C12 C15 1.472(16) .
C13 C14 1.397(17) .
C16 C17 1.499(15) .
C17 C19 1.364(17) .
C17 C18 1.377(17) .
C18 C19 1.421(16) 2_776
C19 C18 1.421(16) 2_776
C26 C27 1.95(10) .
C30 Br1 1.55(11) 2_566
C32 C34 1.490(15) .
C32 Mn3 2.610(10) 2_567
C34 C36 1.390(16) .
C34 C35 1.444(17) .
C35 C36 1.365(18) 2_667
C36 C35 1.365(18) 2_667
C37 C5 1.36(2) 2_676
C37 C6 1.479(19) 2_676
